data_1544058
loop_
_publ_author_name
'Apurba Bhunia'
'Ennio Zangrando'
'Soumen Mistri'
'Subal Chandra Manna'

_publ_section_title
;
 Oxalato-bridged oligonuclear complexes of cadmium(II)/lead(II) with
 bipyridine coligands: Synthesis, crystal structure, electronic spectra,
 density functional theory calculation and effect of organic compounds on
 the fluorescence property
;
_journal_name_full 'Inorganica Chimica Acta'
_journal_page_first 528
_journal_page_last 537
_journal_paper_doi 10.1016/j.ica.2013.10.001
_journal_volume 409B
_journal_year 2014
_chemical_formula_sum 'C54 H40 Cd3 Cl2 N10 O16'
_chemical_formula_weight 1493.06
_space_group_IT_number 13
_symmetry_cell_setting monoclinic
_symmetry_space_group_name_Hall '-P 2yc'
_symmetry_space_group_name_H-M 'P 1 2/c 1'
_atom_sites_solution_hydrogens geom
_atom_sites_solution_primary direct
_atom_sites_solution_secondary difmap
_cell_angle_alpha 90.00
_cell_angle_beta 94.006(7)
_cell_angle_gamma 90.00
_cell_formula_units_Z 2
_cell_length_a 14.3047(10)
_cell_length_b 9.6601(4)
_cell_length_c 22.0345(15)
_cell_measurement_temperature 293(2)
_cell_volume 3037.4(3)
_computing_cell_refinement 'HKL SCALEPACK (Otwinowski & Minor, 1997)'
_computing_data_collection 'COLLECT (Nonius, 1997-2000)'
_computing_data_reduction 'HKL DENZO and SCALEPACK (Otwinowski & Minor, 1997)'
_computing_molecular_graphics 'CAMERON (Watkin, 1993)'
_computing_publication_material 'WinGX (Farrugia, 1999)'
_computing_structure_refinement 'SHELXL97 (Sheldrick, 1997)'
_computing_structure_solution 'DIRDIF97 (Beurskens et al., 1997)'
_diffrn_ambient_temperature 293(2)
_diffrn_detector_area_resol_mean 9
_diffrn_measured_fraction_theta_full 0.976
_diffrn_measured_fraction_theta_max 0.976
_diffrn_measurement_device_type 'Nonius KappaCCD'
_diffrn_measurement_method CCD
_diffrn_radiation_monochromator graphite
_diffrn_radiation_source 'fine-focus sealed tube'
_diffrn_radiation_type CuK\a
_diffrn_radiation_wavelength 1.54180
_diffrn_reflns_av_R_equivalents 0.0582
_diffrn_reflns_av_sigmaI/netI 0.0628
_diffrn_reflns_limit_h_max 17
_diffrn_reflns_limit_h_min -17
_diffrn_reflns_limit_k_max 11
_diffrn_reflns_limit_k_min -5
_diffrn_reflns_limit_l_max 26
_diffrn_reflns_limit_l_min -24
_diffrn_reflns_number 13029
_diffrn_reflns_theta_full 70.77
_diffrn_reflns_theta_max 70.77
_diffrn_reflns_theta_min 4.02
_exptl_absorpt_coefficient_mu 9.775
_exptl_absorpt_correction_T_max 0.711
_exptl_absorpt_correction_T_min 0.380
_exptl_absorpt_correction_type multi-scan
_exptl_absorpt_process_details '(SORTAV; Blessing, 1995)'
_exptl_crystal_colour colorless
_exptl_crystal_density_diffrn 1.633
_exptl_crystal_density_method 'not measured'
_exptl_crystal_description parallelopiped
_exptl_crystal_F_000 1480
_exptl_crystal_size_max 0.17
_exptl_crystal_size_mid 0.09
_exptl_crystal_size_min 0.03
_refine_diff_density_max 0.796
_refine_diff_density_min -0.704
_refine_diff_density_rms 0.114
_refine_ls_extinction_method none
_refine_ls_goodness_of_fit_ref 0.988
_refine_ls_hydrogen_treatment mixed
_refine_ls_matrix_type full
_refine_ls_number_parameters 395
_refine_ls_number_reflns 5719
_refine_ls_number_restraints 6
_refine_ls_restrained_S_all 1.004
_refine_ls_R_factor_all 0.1175
_refine_ls_R_factor_gt 0.0719
_refine_ls_shift/su_max 0.001
_refine_ls_shift/su_mean 0.000
_refine_ls_structure_factor_coef Fsqd
_refine_ls_weighting_details 'calc w=1/[\s^2^(Fo^2^)+(0.1727P)^2^+0.0000P] where P=(Fo^2^+2Fc^2^)/3'
_refine_ls_weighting_scheme calc
_refine_ls_wR_factor_gt 0.2121
_refine_ls_wR_factor_ref 0.2603
_reflns_number_gt 2975
_reflns_number_total 5719
_reflns_threshold_expression >2sigma(I)
_cod_data_source_file ICA-2014-409B-528-537-2.cif
_cod_data_source_block 1
_cod_depositor_comments
;
The following automatic conversions were performed:

'_journal_paper_doi' value
'http://dx.doi.org/10.1016/j.ica.2013.10.001' was changed to
'10.1016/j.ica.2013.10.001'.

Automatic conversion script
Id: cif_fix_values 6433 2018-09-21 13:16:33Z andrius 
;
_cod_original_sg_symbol_H-M 'P 2/c'
_cod_database_code 1544058

loop_
_symmetry_equiv_pos_as_xyz
'x, y, z'
'-x, y, -z+1/2'
'-x, -y, -z'
'x, -y, z-1/2'

loop_
_atom_site_label
_atom_site_type_symbol
_atom_site_fract_x
_atom_site_fract_y
_atom_site_fract_z
_atom_site_U_iso_or_equiv
_atom_site_adp_type
_atom_site_occupancy
_atom_site_symmetry_multiplicity
_atom_site_calc_flag
_atom_site_refinement_flags
_atom_site_disorder_assembly
_atom_site_disorder_group
Cd1 Cd 0.30547(6) 0.61791(8) 0.07041(4) 0.0999(4) Uani 1 1 d . . .
Cd2 Cd 0.5000 0.25423(16) 0.2500 0.1731(9) Uani 1 2 d S . .
N1 N 0.2621(7) 0.8394(10) 0.0949(5) 0.106(3) Uani 1 1 d . . .
N2 N 0.4347(7) 0.7638(9) 0.0613(4) 0.104(2) Uani 1 1 d . . .
N3 N 0.2736(8) 0.5524(11) -0.0279(5) 0.117(3) Uani 1 1 d . . .
N4 N 0.1641(7) 0.4955(13) 0.0612(8) 0.142(5) Uani 1 1 d . . .
C1 C 0.1776(12) 0.8748(15) 0.1107(9) 0.145(5) Uani 1 1 d . . .
H1 H 0.1349 0.8037 0.1152 0.174 Uiso 1 1 calc R . .
C2 C 0.1477(14) 1.006(2) 0.1208(12) 0.184(8) Uani 1 1 d . . .
H2 H 0.0856 1.0280 0.1266 0.221 Uiso 1 1 calc R . .
C3 C 0.2180(15) 1.1047(19) 0.1216(12) 0.176(8) Uani 1 1 d . . .
H3 H 0.2058 1.1941 0.1346 0.211 Uiso 1 1 calc R . .
C4 C 0.3055(12) 1.0725(14) 0.1036(9) 0.147(6) Uani 1 1 d . . .
H4 H 0.3493 1.1420 0.0988 0.176 Uiso 1 1 calc R . .
C5 C 0.3274(9) 0.9377(12) 0.0928(6) 0.108(3) Uani 1 1 d . . .
C6 C 0.4249(8) 0.8973(10) 0.0789(5) 0.092(3) Uani 1 1 d . . .
C7 C 0.5012(10) 0.9843(12) 0.0839(5) 0.114(3) Uani 1 1 d . . .
H7 H 0.4943 1.0751 0.0969 0.136 Uiso 1 1 calc R . .
C8 C 0.5860(9) 0.9378(15) 0.0699(6) 0.116(4) Uani 1 1 d . . .
H8 H 0.6383 0.9950 0.0746 0.139 Uiso 1 1 calc R . .
C9 C 0.5940(10) 0.8078(16) 0.0492(7) 0.124(4) Uani 1 1 d . . .
H9 H 0.6513 0.7771 0.0370 0.149 Uiso 1 1 calc R . .
C10 C 0.5199(8) 0.7215(13) 0.0460(6) 0.109(3) Uani 1 1 d . . .
H10 H 0.5276 0.6310 0.0329 0.131 Uiso 1 1 calc R . .
C11 C 0.3275(12) 0.5883(17) -0.0734(7) 0.132(4) Uani 1 1 d . . .
H11 H 0.3808 0.6405 -0.0628 0.159 Uiso 1 1 calc R . .
C12 C 0.3113(16) 0.556(3) -0.1325(10) 0.181(7) Uani 1 1 d . . .
H12 H 0.3483 0.5830 -0.1634 0.217 Uiso 1 1 calc R . .
C13 C 0.2285(19) 0.472(3) -0.1409(12) 0.198(9) Uani 1 1 d . . .
H13 H 0.2111 0.4493 -0.1812 0.238 Uiso 1 1 calc R . .
C14 C 0.1743(15) 0.423(2) -0.1016(11) 0.170(6) Uani 1 1 d . . .
H14 H 0.1256 0.3615 -0.1111 0.204 Uiso 1 1 calc R . .
C15 C 0.1980(11) 0.4759(16) -0.0418(8) 0.132(4) Uani 1 1 d . . .
C16 C 0.1451(11) 0.4378(18) 0.0062(10) 0.140(5) Uani 1 1 d . . .
C17 C 0.0712(16) 0.336(3) -0.0018(13) 0.188(8) Uani 1 1 d . . .
H17 H 0.0567 0.2890 -0.0381 0.226 Uiso 1 1 calc R . .
C18 C 0.0269(18) 0.317(3) 0.0475(13) 0.204(9) Uani 1 1 d . . .
H18 H -0.0200 0.2502 0.0429 0.245 Uiso 1 1 calc R . .
C19 C 0.0344(14) 0.370(2) 0.0998(11) 0.167(6) Uani 1 1 d . . .
H19 H -0.0053 0.3489 0.1301 0.200 Uiso 1 1 calc R . .
C20 C 0.1153(13) 0.4717(19) 0.1082(10) 0.160(6) Uani 1 1 d . . .
H20 H 0.1296 0.5153 0.1454 0.192 Uiso 1 1 calc R . .
O1 O 0.4119(6) 0.4344(8) 0.0823(4) 0.109(2) Uani 1 1 d . . .
O2 O 0.3205(8) 0.5562(11) 0.1705(4) 0.135(3) Uani 1 1 d . . .
O3 O 0.4847(7) 0.3009(9) 0.1501(4) 0.128(3) Uani 1 1 d . . .
O4 O 0.3888(10) 0.4118(13) 0.2375(5) 0.163(4) Uani 1 1 d . . .
C26 C 0.4258(9) 0.3928(11) 0.1336(6) 0.102(3) Uani 1 1 d . . .
C27 C 0.3730(11) 0.4598(15) 0.1850(6) 0.118(4) Uani 1 1 d . . .
N5 N 0.5855(15) 0.0707(17) 0.2406(8) 0.237(9) Uani 1 1 d G . .
C21 C 0.6804(16) 0.079(2) 0.2311(10) 0.251(13) Uani 1 1 d G . .
H21 H 0.7089 0.1645 0.2274 0.301 Uiso 1 1 calc R . .
C22 C 0.7329(10) -0.042(3) 0.2272(11) 0.3(3) Uani 1 1 d G . .
H22 H 0.7964 -0.0365 0.2209 0.493 Uiso 1 1 calc R . .
C23 C 0.6904(17) -0.170(2) 0.2328(11) 0.272(15) Uani 1 1 d G . .
H23 H 0.7255 -0.2507 0.2302 0.327 Uiso 1 1 calc R . .
C24 C 0.5955(18) -0.1781(17) 0.2423(10) 0.28(3) Uani 1 1 d G . .
H24 H 0.5671 -0.2640 0.2460 0.449 Uiso 1 1 calc R . .
C25 C 0.5431(10) -0.058(2) 0.2462(8) 0.179(7) Uani 1 1 d G . .
Cl1 Cl 0.0000 0.6972(15) 0.2500 0.240(5) Uani 1 2 d SD . .
O21 O 0.0094(19) 0.786(2) 0.3029(5) 0.352(15) Uani 1 1 d . . .
O22 O -0.0813(7) 0.618(2) 0.2522(13) 0.384(18) Uani 1 1 d . . .
Cl2 Cl 0.8511(7) 0.0362(11) 0.0703(7) 0.222(7) Uani 0.50 1 d . . .
O31 O 0.797(2) 0.125(3) 0.0359(16) 0.241(16) Uani 0.50 1 d . . .
O32 O 0.804(2) -0.088(3) 0.083(2) 0.30(2) Uani 0.50 1 d . . .
O33 O 0.880(3) 0.097(5) 0.1279(13) 0.40(4) Uani 0.50 1 d . . .
O34 O 0.935(2) 0.000(4) 0.0428(18) 0.30(2) Uani 0.50 1 d . . .

loop_
_atom_site_aniso_label
_atom_site_aniso_U_11
_atom_site_aniso_U_22
_atom_site_aniso_U_33
_atom_site_aniso_U_23
_atom_site_aniso_U_13
_atom_site_aniso_U_12
Cd1 0.1011(6) 0.0927(5) 0.1050(6) -0.0062(4) 0.0004(4) -0.0002(4)
Cd2 0.277(3) 0.1042(9) 0.1280(11) 0.000 -0.0587(13) 0.000
N1 0.098(6) 0.096(5) 0.123(7) -0.001(5) -0.006(5) 0.012(5)
N2 0.113(7) 0.093(5) 0.104(6) -0.016(5) 0.002(5) 0.007(5)
N3 0.104(7) 0.108(6) 0.134(8) -0.012(6) -0.024(6) 0.001(5)
N4 0.089(6) 0.123(7) 0.218(14) 0.035(9) 0.041(8) 0.017(6)
C1 0.128(11) 0.119(9) 0.188(16) -0.019(10) 0.019(11) 0.023(8)
C2 0.131(13) 0.169(15) 0.26(2) -0.061(17) 0.035(14) 0.026(13)
C3 0.150(15) 0.134(12) 0.25(2) -0.031(13) 0.027(15) 0.043(12)
C4 0.143(13) 0.094(7) 0.202(16) -0.034(9) 0.009(11) 0.013(8)
C5 0.115(8) 0.093(6) 0.113(7) -0.019(6) -0.012(6) 0.018(6)
C6 0.109(7) 0.081(5) 0.086(6) -0.007(4) -0.007(5) 0.008(5)
C7 0.138(11) 0.098(6) 0.103(7) -0.013(6) -0.011(7) -0.014(7)
C8 0.092(8) 0.128(9) 0.128(9) -0.012(8) -0.001(7) -0.017(7)
C9 0.111(9) 0.133(10) 0.129(9) -0.009(8) 0.009(8) -0.003(8)
C10 0.093(7) 0.106(7) 0.129(9) -0.014(7) 0.012(7) 0.006(6)
C11 0.126(8) 0.154(8) 0.116(7) -0.020(7) 0.002(7) 0.016(7)
C12 0.182(11) 0.200(11) 0.163(10) -0.018(9) 0.019(8) 0.018(9)
C13 0.201(12) 0.203(12) 0.188(11) -0.021(9) -0.013(9) 0.004(9)
C14 0.155(9) 0.173(10) 0.178(10) -0.025(8) -0.021(8) 0.005(8)
C15 0.118(7) 0.126(7) 0.149(8) -0.031(7) -0.018(7) 0.018(6)
C16 0.114(8) 0.132(8) 0.169(9) -0.017(8) -0.017(7) -0.003(7)
C17 0.175(11) 0.180(10) 0.206(11) -0.004(9) -0.009(9) 0.001(9)
C18 0.197(12) 0.197(12) 0.217(12) 0.006(9) 0.006(9) 0.002(9)
C19 0.147(9) 0.167(10) 0.189(10) 0.031(8) 0.030(8) 0.001(8)
C20 0.144(9) 0.148(9) 0.188(10) 0.022(8) 0.006(8) 0.009(8)
O1 0.120(5) 0.108(4) 0.098(4) -0.012(4) 0.001(4) 0.014(4)
O2 0.153(6) 0.137(6) 0.115(5) 0.006(5) 0.017(5) 0.026(5)
O3 0.160(7) 0.102(4) 0.118(5) -0.016(4) -0.020(5) 0.017(5)
O4 0.194(8) 0.177(7) 0.120(6) 0.025(6) 0.025(6) 0.020(7)
C26 0.118(7) 0.083(5) 0.103(6) -0.008(5) -0.007(5) -0.001(5)
C27 0.133(8) 0.119(7) 0.103(6) 0.001(6) 0.015(6) -0.005(6)
N5 0.260(13) 0.235(12) 0.211(12) 0.006(9) -0.020(9) 0.001(9)
C21 0.260(16) 0.254(16) 0.239(15) -0.009(10) 0.016(10) 0.018(10)
C22 0.30(3) 0.29(3) 0.29(3) -0.001(10) 0.021(11) 0.004(10)
C23 0.279(17) 0.276(17) 0.262(17) 0.007(10) 0.020(10) 0.003(10)
C24 0.28(3) 0.27(3) 0.27(3) -0.002(10) 0.017(10) 0.016(10)
C25 0.207(12) 0.181(10) 0.145(9) -0.003(8) -0.013(9) 0.015(8)
Cl1 0.131(5) 0.383(17) 0.203(8) 0.000 -0.011(5) 0.000
O21 0.353(17) 0.360(17) 0.343(17) -0.022(10) 0.026(10) 0.003(10)
O22 0.37(2) 0.40(2) 0.38(2) 0.003(10) 0.027(10) -0.025(10)
Cl2 0.130(7) 0.153(7) 0.37(2) -0.014(10) -0.060(9) -0.033(6)
O31 0.239(18) 0.241(18) 0.243(18) 0.000(10) 0.016(10) 0.006(10)
O32 0.30(3) 0.30(3) 0.31(3) -0.005(10) 0.026(10) 0.004(10)
O33 0.40(4) 0.40(4) 0.39(4) 0.002(10) 0.025(11) -0.005(10)
O34 0.29(2) 0.30(2) 0.30(2) -0.012(10) 0.019(10) -0.005(10)

loop_
_atom_type_symbol
_atom_type_description
_atom_type_scat_dispersion_real
_atom_type_scat_dispersion_imag
_atom_type_scat_source
C C 0.0181 0.0091 'International Tables Vol C Tables 4.2.6.8 and 6.1.1.4'
H H 0.0000 0.0000 'International Tables Vol C Tables 4.2.6.8 and 6.1.1.4'
N N 0.0311 0.0180 'International Tables Vol C Tables 4.2.6.8 and 6.1.1.4'
O O 0.0492 0.0322 'International Tables Vol C Tables 4.2.6.8 and 6.1.1.4'
Cd Cd 0.1185 4.6533 'International Tables Vol C Tables 4.2.6.8 and 6.1.1.4'
Cl Cl 0.3639 0.7018 'International Tables Vol C Tables 4.2.6.8 and 6.1.1.4'

loop_
_geom_angle_atom_site_label_1
_geom_angle_atom_site_label_2
_geom_angle_atom_site_label_3
_geom_angle
_geom_angle_site_symmetry_1
_geom_angle_site_symmetry_3
N3 Cd1 O2 148.0(4) . .
N3 Cd1 N1 116.3(4) . .
O2 Cd1 N1 91.4(4) . .
N3 Cd1 N4 70.2(5) . .
O2 Cd1 N4 88.5(5) . .
N1 Cd1 N4 104.2(4) . .
N3 Cd1 O1 88.9(3) . .
O2 Cd1 O1 71.2(3) . .
N1 Cd1 O1 149.5(3) . .
N4 Cd1 O1 100.3(3) . .
N3 Cd1 N2 101.1(4) . .
O2 Cd1 N2 102.6(4) . .
N1 Cd1 N2 71.8(3) . .
N4 Cd1 N2 168.1(4) . .
O1 Cd1 N2 87.4(3) . .
N5 Cd2 N5 70.6(12) 2_655 .
N5 Cd2 O4 163.3(6) 2_655 2_655
N5 Cd2 O4 99.7(7) . 2_655
N5 Cd2 O4 99.7(7) 2_655 .
N5 Cd2 O4 163.3(6) . .
O4 Cd2 O4 92.7(7) 2_655 .
N5 Cd2 O3 103.9(5) 2_655 .
N5 Cd2 O3 95.0(5) . .
O4 Cd2 O3 90.2(4) 2_655 .
O4 Cd2 O3 73.7(4) . .
N5 Cd2 O3 95.0(5) 2_655 2_655
N5 Cd2 O3 103.9(5) . 2_655
O4 Cd2 O3 73.7(4) 2_655 2_655
O4 Cd2 O3 90.2(4) . 2_655
O3 Cd2 O3 156.8(4) . 2_655
C1 N1 C5 118.6(11) . .
C1 N1 Cd1 124.5(9) . .
C5 N1 Cd1 116.9(7) . .
C10 N2 C6 118.2(10) . .
C10 N2 Cd1 124.8(8) . .
C6 N2 Cd1 116.7(8) . .
C15 N3 C11 117.9(13) . .
C15 N3 Cd1 118.8(11) . .
C11 N3 Cd1 123.2(9) . .
C20 N4 C16 123.7(16) . .
C20 N4 Cd1 121.7(15) . .
C16 N4 Cd1 114.1(11) . .
N1 C1 C2 125.8(17) . .
N1 C1 H1 117.1 . .
C2 C1 H1 117.1 . .
C1 C2 C3 114.0(16) . .
C1 C2 H2 123.0 . .
C3 C2 H2 123.0 . .
C4 C3 C2 121.1(15) . .
C4 C3 H3 119.5 . .
C2 C3 H3 119.5 . .
C5 C4 C3 119.4(16) . .
C5 C4 H4 120.3 . .
C3 C4 H4 120.3 . .
N1 C5 C4 120.2(13) . .
N1 C5 C6 119.0(9) . .
C4 C5 C6 120.8(13) . .
N2 C6 C7 120.4(11) . .
N2 C6 C5 115.0(10) . .
C7 C6 C5 124.6(10) . .
C8 C7 C6 119.9(11) . .
C8 C7 H7 120.0 . .
C6 C7 H7 120.0 . .
C9 C8 C7 119.2(12) . .
C9 C8 H8 120.4 . .
C7 C8 H8 120.4 . .
C8 C9 C10 120.8(13) . .
C8 C9 H9 119.6 . .
C10 C9 H9 119.6 . .
C9 C10 N2 121.4(11) . .
C9 C10 H10 119.3 . .
N2 C10 H10 119.3 . .
C12 C11 N3 126.1(18) . .
C12 C11 H11 117.0 . .
N3 C11 H11 117.0 . .
C11 C12 C13 110(2) . .
C11 C12 H12 124.9 . .
C13 C12 H12 124.9 . .
C14 C13 C12 130(2) . .
C14 C13 H13 114.9 . .
C12 C13 H13 114.9 . .
C13 C14 C15 112(2) . .
C13 C14 H14 124.0 . .
C15 C14 H14 124.0 . .
N3 C15 C16 116.6(15) . .
N3 C15 C14 123.2(19) . .
C16 C15 C14 120.0(18) . .
N4 C16 C15 119.2(14) . .
N4 C16 C17 119.5(19) . .
C15 C16 C17 121.2(19) . .
C18 C17 C16 113(3) . .
C18 C17 H17 123.6 . .
C16 C17 H17 123.6 . .
C19 C18 C17 133(3) . .
C19 C18 H18 113.3 . .
C17 C18 H18 113.3 . .
C18 C19 C20 113(2) . .
C18 C19 H19 123.5 . .
C20 C19 H19 123.5 . .
N4 C20 C19 117.4(19) . .
N4 C20 H20 121.3 . .
C19 C20 H20 121.3 . .
C26 O1 Cd1 115.0(7) . .
C27 O2 Cd1 117.7(9) . .
C26 O3 Cd2 116.2(8) . .
C27 O4 Cd2 116.9(10) . .
O1 C26 O3 124.7(12) . .
O1 C26 C27 119.4(11) . .
O3 C26 C27 115.8(12) . .
O2 C27 O4 126.2(14) . .
O2 C27 C26 116.7(12) . .
O4 C27 C26 117.1(14) . .
C21 N5 C25 120.0 . .
C21 N5 Cd2 122.1(14) . .
C25 N5 Cd2 117.8(14) . .
N5 C21 C22 120.0 . .
N5 C21 H21 120.0 . .
C22 C21 H21 120.0 . .
C21 C22 C23 120.0 . .
C21 C22 H22 120.0 . .
C23 C22 H22 120.0 . .
C24 C23 C22 120.0 . .
C24 C23 H23 120.0 . .
C22 C23 H23 120.0 . .
C25 C24 C23 120.0 . .
C25 C24 H24 120.0 . .
C23 C24 H24 120.0 . .
C25 C25 C24 123.2 2_655 .
C25 C25 N5 116.82(9) 2_655 .
C24 C25 N5 120.0 . .
O22 Cl1 O22 113.8(16) . 2
O22 Cl1 O21 109.0(5) . .
O22 Cl1 O21 108.8(6) 2 .
O22 Cl1 O21 108.8(6) . 2
O22 Cl1 O21 109.0(5) 2 2
O21 Cl1 O21 107.2(15) . 2
O31 Cl2 O32 113.0(13) . .
O31 Cl2 O34 112.3(14) . .
O32 Cl2 O34 107.4(13) . .
O31 Cl2 O33 110.9(14) . .
O32 Cl2 O33 106.9(14) . .
O34 Cl2 O33 106.1(13) . .

loop_
_geom_bond_atom_site_label_1
_geom_bond_atom_site_label_2
_geom_bond_distance
_geom_bond_site_symmetry_2
Cd1 N3 2.272(11) .
Cd1 O2 2.281(10) .
Cd1 N1 2.303(9) .
Cd1 N4 2.339(12) .
Cd1 O1 2.339(8) .
Cd1 N2 2.344(10) .
Cd2 N5 2.172(15) 2_655
Cd2 N5 2.172(15) .
Cd2 O4 2.205(13) 2_655
Cd2 O4 2.205(13) .
Cd2 O3 2.242(9) .
Cd2 O3 2.242(9) 2_655
N1 C1 1.326(17) .
N1 C5 1.335(16) .
N2 C10 1.351(14) .
N2 C6 1.357(13) .
N3 C15 1.328(18) .
N3 C11 1.352(18) .
N4 C20 1.31(2) .
N4 C16 1.34(2) .
C1 C2 1.36(2) .
C1 H1 0.9300 .
C2 C3 1.38(3) .
C2 H2 0.9300 .
C3 C4 1.38(2) .
C3 H3 0.9300 .
C4 C5 1.363(17) .
C4 H4 0.9300 .
C5 C6 1.500(17) .
C6 C7 1.376(16) .
C7 C8 1.349(17) .
C7 H7 0.9300 .
C8 C9 1.34(2) .
C8 H8 0.9300 .
C9 C10 1.346(18) .
C9 H9 0.9300 .
C10 H10 0.9300 .
C11 C12 1.34(3) .
C11 H11 0.9300 .
C12 C13 1.43(3) .
C12 H12 0.9300 .
C13 C14 1.29(3) .
C13 H13 0.9300 .
C14 C15 1.43(3) .
C14 H14 0.9300 .
C15 C16 1.39(2) .
C16 C17 1.45(3) .
C17 C18 1.31(3) .
C17 H17 0.9300 .
C18 C19 1.26(3) .
C18 H18 0.9300 .
C19 C20 1.52(3) .
C19 H19 0.9300 .
C20 H20 0.9300 .
O1 C26 1.204(14) .
O2 C27 1.225(16) .
O3 C26 1.260(14) .
O4 C27 1.252(18) .
C26 C27 1.546(18) .
N5 C21 1.3900 .
N5 C25 1.3900 .
C21 C22 1.3900 .
C21 H21 0.9300 .
C22 C23 1.3900 .
C22 H22 0.9300 .
C23 C24 1.3900 .
C23 H23 0.9300 .
C24 C25 1.3900 .
C24 H24 0.9300 .
C25 C25 1.26(3) 2_655
Cl1 O22 1.394(15) .
Cl1 O22 1.394(15) 2
Cl1 O21 1.446(15) .
Cl1 O21 1.446(15) 2
Cl2 O31 1.350(18) .
Cl2 O32 1.406(18) .
Cl2 O34 1.419(19) .
Cl2 O33 1.432(19) .
